data_2240343
loop_
_publ_author_name
'Gu\'eret, St\'ephanie M.'
'Wagner, Trixie'

_publ_section_title
;
 A cyclic carbo-isosteric penta-depsipeptide:
 <i>cyclo</i>(Phe^1^--<small>D</small>-Ala^2^--Gly^3^--Phe^4^--APO^5^)
;
_journal_coeditor_code LH5744
_journal_issue 1
_journal_name_full 'Acta Crystallographica Section E'
_journal_page_first 113
_journal_page_last 116
_journal_paper_doi 10.1107/S2056989014027406
_journal_volume 71
_journal_year 2015
_chemical_formula_iupac 'C26 H32 N4 O5'
_chemical_formula_moiety 'C26 H32 N4 O5'
_chemical_formula_sum 'C26 H32 N4 O5'
_chemical_formula_weight 480.56
_chemical_name_common
;
Cyclic ester of phenylalanylalanylglycylphenylalanyl(2-aminopropane)
;
_chemical_name_systematic 3,12-Dibenzyl-9,14-dimethyl-1-oxa-4,7,10,13-tetraazacyclopentadecane-2,5,8,11-tetrone
_space_group_crystal_system orthorhombic
_space_group_IT_number 19
_space_group_name_Hall 'P 2ac 2ab'
_space_group_name_H-M_alt 'P 21 21 21'
_symmetry_space_group_name_Hall 'P 2ac 2ab'
_symmetry_space_group_name_H-M 'P 21 21 21'
_atom_sites_solution_hydrogens geom
_atom_sites_solution_primary direct
_atom_sites_solution_secondary difmap
_audit_creation_method SHELXL-97
_cell_angle_alpha 90.00
_cell_angle_beta 90.00
_cell_angle_gamma 90.00
_cell_formula_units_Z 4
_cell_length_a 10.126(9)
_cell_length_b 15.096(14)
_cell_length_c 15.355(13)
_cell_measurement_reflns_used 9940
_cell_measurement_temperature 100(2)
_cell_measurement_theta_max 68.75
_cell_measurement_theta_min 4.1
_cell_volume 2347(4)
_computing_cell_refinement
;
SAINT (Bruker, 2004)
;
_computing_data_collection
;
SMART (Bruker, 2003)
;
_computing_data_reduction
;
SAINT (Bruker, 2004
;
_computing_molecular_graphics
;
PLATON (Spek, 2009)
;
_computing_publication_material
;
publCIF (Westrip, 2010)
;
_computing_structure_refinement
;
SHELXL97 (Sheldrick, 2008)
;
_computing_structure_solution
;
SHELXS97 (Sheldrick, 2008)
;
_diffrn_ambient_temperature 100(2)
_diffrn_detector_area_resol_mean 5.6
_diffrn_measured_fraction_theta_full 0.999
_diffrn_measured_fraction_theta_max 0.999
_diffrn_measurement_device_type 'Bruker SMART 6000 CCD'
_diffrn_measurement_method '\w scans'
_diffrn_radiation_monochromator 'Incoatec multilayer mirrors'
_diffrn_radiation_source 'Microstar rotating anode generator'
_diffrn_radiation_type CuK\a
_diffrn_radiation_wavelength 1.54178
_diffrn_reflns_av_R_equivalents 0.0747
_diffrn_reflns_av_sigmaI/netI 0.0576
_diffrn_reflns_limit_h_max 12
_diffrn_reflns_limit_h_min -12
_diffrn_reflns_limit_k_max 17
_diffrn_reflns_limit_k_min -17
_diffrn_reflns_limit_l_max 18
_diffrn_reflns_limit_l_min -18
_diffrn_reflns_number 23011
_diffrn_reflns_theta_full 66.58
_diffrn_reflns_theta_max 66.58
_diffrn_reflns_theta_min 4.11
_exptl_absorpt_coefficient_mu 0.779
_exptl_absorpt_correction_T_max 0.7531
_exptl_absorpt_correction_T_min 0.4861
_exptl_absorpt_correction_type multi-scan
_exptl_absorpt_process_details
;
(SADABS; Sheldrick, 1999)
;
_exptl_crystal_colour colourless
_exptl_crystal_density_diffrn 1.360
_exptl_crystal_density_method 'not measured'
_exptl_crystal_description block
_exptl_crystal_F_000 1024
_exptl_crystal_size_max 0.12
_exptl_crystal_size_mid 0.07
_exptl_crystal_size_min 0.05
_refine_diff_density_max 0.305
_refine_diff_density_min -0.428
_refine_ls_abs_structure_details
;
Flack <i>x</i> determined using 1590 quotients
[(<i>I</i>^+^)-(<i>I</i>^-^)]/[(<i>I</i>^+^)+(<i>I</i>^-^)]
(Parsons & Flack, 2004)
;
_refine_ls_abs_structure_Flack 0.10(11)
_refine_ls_extinction_method none
_refine_ls_goodness_of_fit_ref 1.085
_refine_ls_hydrogen_treatment mixed
_refine_ls_matrix_type full
_refine_ls_number_constraints 0
_refine_ls_number_parameters 330
_refine_ls_number_reflns 4133
_refine_ls_number_restraints 0
_refine_ls_restrained_S_all 1.085
_refine_ls_R_factor_all 0.0500
_refine_ls_R_factor_gt 0.0467
_refine_ls_shift/su_max 0.011
_refine_ls_shift/su_mean 0.001
_refine_ls_structure_factor_coef Fsqd
_refine_ls_weighting_details 'calc w=1/[\s^2^(Fo^2^)+(0.0764P)^2^+0.0000P] where P=(Fo^2^+2Fc^2^)/3'
_refine_ls_weighting_scheme calc
_refine_ls_wR_factor_gt 0.1091
_refine_ls_wR_factor_ref 0.1120
_reflns_number_gt 3847
_reflns_number_total 4133
_reflns_threshold_expression I>2\s(I)
_cod_data_source_file lh5744sup1.cif
_cod_data_source_block I
_cod_database_code 2240343
_cod_database_fobs_code 2240343

loop_
_symmetry_equiv_pos_as_xyz
'x, y, z'
'-x+1/2, -y, z+1/2'
'-x, y+1/2, -z+1/2'
'x+1/2, -y+1/2, -z'

loop_
_atom_site_type_symbol
_atom_site_label
_atom_site_fract_x
_atom_site_fract_y
_atom_site_fract_z
_atom_site_U_iso_or_equiv
_atom_site_adp_type
_atom_site_calc_flag
_atom_site_refinement_flags
_atom_site_occupancy
_atom_site_symmetry_multiplicity
C C1 0.6916(2) 0.75967(14) 0.68262(14) 0.0209(4) Uani d . 1 1
H H1 0.6894 0.7333 0.7388 0.025 Uiso calc R 1 1
C C2 0.6031(2) 0.82691(14) 0.66282(14) 0.0227(4) Uani d . 1 1
H H2 0.5431 0.8475 0.7058 0.027 Uiso calc R 1 1
C C3 0.6026(2) 0.86397(14) 0.58022(15) 0.0223(4) Uani d . 1 1
H H3 0.5413 0.9095 0.5663 0.027 Uiso calc R 1 1
C C4 0.6915(2) 0.83465(15) 0.51801(14) 0.0231(4) Uani d . 1 1
H H4 0.6904 0.8594 0.4611 0.028 Uiso calc R 1 1
C C5 0.7827(2) 0.76883(14) 0.53901(13) 0.0206(4) Uani d . 1 1
H H5 0.8450 0.7501 0.4966 0.025 Uiso calc R 1 1
C C6 0.7835(2) 0.73002(14) 0.62175(13) 0.0191(4) Uani d . 1 1
C C7 0.8833(2) 0.65948(13) 0.64407(13) 0.0191(4) Uani d . 1 1
H H7A 0.9203 0.6354 0.5893 0.023 Uiso calc R 1 1
H H7B 0.8374 0.6105 0.6744 0.023 Uiso calc R 1 1
C C8 0.9979(2) 0.69186(13) 0.70179(13) 0.0178(4) Uani d . 1 1
H H8 1.0399 0.7448 0.6741 0.021 Uiso calc R 1 1
N N9 1.09594(18) 0.62140(11) 0.70982(11) 0.0188(4) Uani d . 1 1
H H9 1.056(2) 0.5716(19) 0.7369(18) 0.023 Uiso d . 1 1
C C10 1.2144(2) 0.64565(14) 0.76043(13) 0.0196(4) Uani d . 1 1
H H10 1.1909 0.6941 0.8021 0.024 Uiso calc R 1 1
C C11 1.2647(2) 0.56634(14) 0.81143(14) 0.0213(4) Uani d . 1 1
H H11A 1.2632 0.5130 0.7739 0.026 Uiso calc R 1 1
H H11B 1.3571 0.5770 0.8297 0.026 Uiso calc R 1 1
O O12 1.18248(15) 0.55144(9) 0.88820(9) 0.0204(3) Uani d . 1 1
C C13 1.0956(2) 0.48517(13) 0.88625(14) 0.0196(4) Uani d . 1 1
C C14 1.0182(2) 0.48060(14) 0.97123(13) 0.0198(4) Uani d . 1 1
H H14 1.0780 0.4536 1.0158 0.024 Uiso calc R 1 1
N N15 0.98462(18) 0.56809(12) 1.00179(11) 0.0191(4) Uani d . 1 1
H H15 0.949(3) 0.6021(18) 0.9664(19) 0.023 Uiso d . 1 1
C C16 1.0227(2) 0.59836(14) 1.08029(13) 0.0184(4) Uani d . 1 1
C C17 0.9816(2) 0.69272(14) 1.10269(13) 0.0212(4) Uani d . 1 1
H H17A 0.9236 0.6904 1.1545 0.025 Uiso calc R 1 1
H H17B 1.0619 0.7261 1.1194 0.025 Uiso calc R 1 1
N N18 0.9139(2) 0.74228(11) 1.03547(11) 0.0197(4) Uani d . 1 1
H H18 0.828(3) 0.7378(18) 1.0336(17) 0.024 Uiso d . 1 1
C C19 0.9831(2) 0.77969(13) 0.96966(13) 0.0175(4) Uani d . 1 1
C C20 0.8968(2) 0.82801(14) 0.90145(13) 0.0197(4) Uani d . 1 1
H H20 0.8026 0.8097 0.9090 0.024 Uiso calc R 1 1
N N21 0.94164(18) 0.80253(12) 0.81497(12) 0.0188(4) Uani d . 1 1
H H21 0.953(3) 0.8414(19) 0.7802(19) 0.023 Uiso d . 1 1
C C22 0.94722(18) 0.71732(13) 0.79294(13) 0.0165(4) Uani d . 1 1
O O23 0.91694(15) 0.65798(9) 0.84460(9) 0.0196(3) Uani d . 1 1
C C24 1.3230(2) 0.67838(15) 0.69969(15) 0.0236(5) Uani d . 1 1
H H24A 1.3504 0.6301 0.6610 0.035 Uiso calc R 1 1
H H24B 1.3988 0.6982 0.7342 0.035 Uiso calc R 1 1
H H24C 1.2896 0.7279 0.6647 0.035 Uiso calc R 1 1
O O25 1.08111(16) 0.43461(10) 0.82577(10) 0.0245(3) Uani d . 1 1
C C26 0.8961(2) 0.42006(14) 0.96385(15) 0.0238(5) Uani d . 1 1
H H26A 0.9245 0.3609 0.9434 0.029 Uiso calc R 1 1
H H26B 0.8563 0.4128 1.0223 0.029 Uiso calc R 1 1
C C27 0.7928(2) 0.45570(14) 0.90239(15) 0.0222(5) Uani d . 1 1
C C28 0.7071(2) 0.52271(15) 0.92819(15) 0.0244(5) Uani d . 1 1
H H28 0.7078 0.5426 0.9869 0.029 Uiso calc R 1 1
C C29 0.6201(2) 0.56087(15) 0.86874(17) 0.0275(5) Uani d . 1 1
H H29 0.5631 0.6072 0.8872 0.033 Uiso calc R 1 1
C C30 0.6156(2) 0.53217(15) 0.78319(16) 0.0271(5) Uani d . 1 1
H H30 0.5568 0.5590 0.7428 0.033 Uiso calc R 1 1
C C31 0.6983(2) 0.46364(15) 0.75708(15) 0.0254(5) Uani d . 1 1
H H31 0.6950 0.4426 0.6988 0.030 Uiso calc R 1 1
C C32 0.7853(2) 0.42612(15) 0.81573(15) 0.0245(5) Uani d . 1 1
H H32 0.8413 0.3793 0.7971 0.029 Uiso calc R 1 1
O O33 1.08418(17) 0.55439(10) 1.13399(10) 0.0268(4) Uani d . 1 1
O O34 1.10326(14) 0.77972(10) 0.96627(9) 0.0220(3) Uani d . 1 1
C C35 0.9080(3) 0.92754(14) 0.91424(15) 0.0258(5) Uani d . 1 1
H H35A 1.0002 0.9458 0.9067 0.039 Uiso calc R 1 1
H H35B 0.8783 0.9431 0.9730 0.039 Uiso calc R 1 1
H H35C 0.8527 0.9579 0.8712 0.039 Uiso calc R 1 1

loop_
_atom_site_aniso_label
_atom_site_aniso_U_11
_atom_site_aniso_U_22
_atom_site_aniso_U_33
_atom_site_aniso_U_12
_atom_site_aniso_U_13
_atom_site_aniso_U_23
C1 0.0215(10) 0.0231(10) 0.0180(10) -0.0008(9) 0.0012(8) 0.0021(8)
C2 0.0219(10) 0.0258(10) 0.0206(11) 0.0004(9) 0.0018(8) -0.0027(8)
C3 0.0211(10) 0.0214(10) 0.0244(11) 0.0019(9) -0.0031(9) -0.0020(8)
C4 0.0258(11) 0.0238(10) 0.0197(10) -0.0018(9) -0.0035(9) 0.0019(9)
C5 0.0214(11) 0.0239(11) 0.0163(10) 0.0001(8) -0.0017(8) -0.0022(8)
C6 0.0191(10) 0.0199(10) 0.0183(10) -0.0038(8) -0.0030(8) -0.0015(8)
C7 0.0221(10) 0.0192(10) 0.0160(9) -0.0009(8) -0.0005(8) -0.0017(8)
C8 0.0202(10) 0.0172(9) 0.0161(9) -0.0002(8) -0.0009(8) 0.0029(7)
N9 0.0199(9) 0.0186(9) 0.0180(9) 0.0007(7) -0.0003(7) -0.0003(7)
C10 0.0206(11) 0.0209(10) 0.0174(10) -0.0004(8) -0.0006(8) -0.0028(8)
C11 0.0191(10) 0.0262(11) 0.0186(10) 0.0001(8) 0.0023(8) 0.0007(9)
O12 0.0213(7) 0.0245(8) 0.0153(7) -0.0021(6) 0.0003(6) 0.0002(6)
C13 0.0207(10) 0.0161(9) 0.0221(10) 0.0023(8) -0.0013(8) 0.0006(8)
C14 0.0248(11) 0.0190(10) 0.0157(9) 0.0008(9) -0.0005(8) 0.0021(8)
N15 0.0253(9) 0.0165(8) 0.0155(9) 0.0030(7) -0.0023(7) 0.0015(7)
C16 0.0187(10) 0.0229(10) 0.0137(9) -0.0011(8) 0.0009(8) 0.0029(8)
C17 0.0284(11) 0.0204(10) 0.0148(10) -0.0001(9) 0.0004(9) -0.0001(7)
N18 0.0205(9) 0.0203(9) 0.0183(9) 0.0002(7) 0.0008(7) 0.0006(7)
C19 0.0228(11) 0.0151(9) 0.0145(9) 0.0016(8) 0.0000(8) -0.0030(7)
C20 0.0217(10) 0.0193(10) 0.0182(10) 0.0019(9) 0.0007(8) -0.0003(8)
N21 0.0260(9) 0.0169(9) 0.0134(8) -0.0004(7) 0.0001(7) 0.0023(7)
C22 0.0154(9) 0.0188(10) 0.0153(10) -0.0001(7) -0.0038(7) 0.0012(8)
O23 0.0240(7) 0.0194(7) 0.0153(7) -0.0010(6) 0.0002(6) 0.0011(5)
C24 0.0233(10) 0.0239(10) 0.0237(11) 0.0002(9) -0.0006(9) -0.0003(8)
O25 0.0272(8) 0.0244(7) 0.0219(8) 0.0005(7) -0.0011(6) -0.0057(6)
C26 0.0273(11) 0.0189(10) 0.0251(11) -0.0004(9) 0.0024(9) 0.0027(8)
C27 0.0200(10) 0.0173(10) 0.0294(11) -0.0052(8) 0.0027(9) 0.0024(8)
C28 0.0225(11) 0.0234(10) 0.0273(11) -0.0047(9) 0.0041(9) -0.0040(9)
C29 0.0189(11) 0.0236(11) 0.0399(14) -0.0003(9) 0.0004(9) -0.0027(10)
C30 0.0207(10) 0.0233(11) 0.0374(13) -0.0024(9) -0.0028(9) 0.0022(10)
C31 0.0220(11) 0.0266(11) 0.0275(12) -0.0054(9) -0.0004(9) -0.0038(9)
C32 0.0220(11) 0.0205(10) 0.0309(11) -0.0016(9) 0.0025(9) -0.0034(9)
O33 0.0357(9) 0.0265(8) 0.0183(7) 0.0055(7) -0.0044(7) 0.0016(6)
O34 0.0221(8) 0.0232(7) 0.0206(7) -0.0003(6) -0.0016(6) -0.0003(6)
C35 0.0357(12) 0.0195(10) 0.0221(10) 0.0034(10) -0.0016(9) -0.0014(8)

loop_
_atom_type_symbol
_atom_type_description
_atom_type_scat_dispersion_real
_atom_type_scat_dispersion_imag
_atom_type_scat_source
C C 0.0181 0.0091 'International Tables Vol C Tables 4.2.6.8 and 6.1.1.4'
H H 0.0000 0.0000 'International Tables Vol C Tables 4.2.6.8 and 6.1.1.4'
N N 0.0311 0.0180 'International Tables Vol C Tables 4.2.6.8 and 6.1.1.4'
O O 0.0492 0.0322 'International Tables Vol C Tables 4.2.6.8 and 6.1.1.4'

loop_
_geom_angle_atom_site_label_1
_geom_angle_atom_site_label_2
_geom_angle_atom_site_label_3
_geom_angle
C2 C1 C6 121.3(2)
C2 C1 H1 119.4
C6 C1 H1 119.4
C3 C2 C1 119.9(2)
C3 C2 H2 120.1
C1 C2 H2 120.1
C4 C3 C2 120.0(2)
C4 C3 H3 120.0
C2 C3 H3 120.0
C3 C4 C5 119.9(2)
C3 C4 H4 120.0
C5 C4 H4 120.0
C4 C5 C6 120.81(19)
C4 C5 H5 119.6
C6 C5 H5 119.6
C1 C6 C5 118.1(2)
C1 C6 C7 121.49(19)
C5 C6 C7 120.40(18)
C6 C7 C8 114.32(17)
C6 C7 H7A 108.7
C8 C7 H7A 108.7
C6 C7 H7B 108.7
C8 C7 H7B 108.7
H7A C7 H7B 107.6
N9 C8 C22 109.38(16)
N9 C8 C7 109.26(17)
C22 C8 C7 110.56(17)
N9 C8 H8 109.2
C22 C8 H8 109.2
C7 C8 H8 109.2
C8 N9 C10 114.60(16)
C8 N9 H9 109.2(15)
C10 N9 H9 107.9(15)
N9 C10 C11 110.42(17)
N9 C10 C24 110.16(18)
C11 C10 C24 109.20(18)
N9 C10 H10 109.0
C11 C10 H10 109.0
C24 C10 H10 109.0
O12 C11 C10 110.26(17)
O12 C11 H11A 109.6
C10 C11 H11A 109.6
O12 C11 H11B 109.6
C10 C11 H11B 109.6
H11A C11 H11B 108.1
C13 O12 C11 118.28(16)
O25 C13 O12 124.8(2)
O25 C13 C14 124.47(19)
O12 C13 C14 110.74(17)
N15 C14 C13 111.01(17)
N15 C14 C26 112.16(19)
C13 C14 C26 112.10(18)
N15 C14 H14 107.1
C13 C14 H14 107.1
C26 C14 H14 107.1
C16 N15 C14 122.33(19)
C16 N15 H15 120.0(18)
C14 N15 H15 117.2(18)
O33 C16 N15 124.3(2)
O33 C16 C17 119.49(19)
N15 C16 C17 116.21(18)
N18 C17 C16 116.85(18)
N18 C17 H17A 108.1
C16 C17 H17A 108.1
N18 C17 H17B 108.1
C16 C17 H17B 108.1
H17A C17 H17B 107.3
C19 N18 C17 120.2(2)
C19 N18 H18 121.6(18)
C17 N18 H18 117.1(18)
O34 C19 N18 123.31(19)
O34 C19 C20 122.35(19)
N18 C19 C20 114.24(19)
N21 C20 C35 110.87(18)
N21 C20 C19 108.49(17)
C35 C20 C19 109.68(18)
N21 C20 H20 109.3
C35 C20 H20 109.3
C19 C20 H20 109.3
C22 N21 C20 120.04(18)
C22 N21 H21 122.1(19)
C20 N21 H21 117.4(19)
O23 C22 N21 121.80(19)
O23 C22 C8 119.05(18)
N21 C22 C8 119.11(18)
C10 C24 H24A 109.5
C10 C24 H24B 109.5
H24A C24 H24B 109.5
C10 C24 H24C 109.5
H24A C24 H24C 109.5
H24B C24 H24C 109.5
C27 C26 C14 113.00(18)
C27 C26 H26A 109.0
C14 C26 H26A 109.0
C27 C26 H26B 109.0
C14 C26 H26B 109.0
H26A C26 H26B 107.8
C28 C27 C32 117.8(2)
C28 C27 C26 120.9(2)
C32 C27 C26 121.1(2)
C27 C28 C29 120.6(2)
C27 C28 H28 119.7
C29 C28 H28 119.7
C30 C29 C28 120.9(2)
C30 C29 H29 119.6
C28 C29 H29 119.6
C29 C30 C31 119.2(2)
C29 C30 H30 120.4
C31 C30 H30 120.4
C32 C31 C30 120.1(2)
C32 C31 H31 120.0
C30 C31 H31 120.0
C31 C32 C27 121.4(2)
C31 C32 H32 119.3
C27 C32 H32 119.3
C20 C35 H35A 109.5
C20 C35 H35B 109.5
H35A C35 H35B 109.5
C20 C35 H35C 109.5
H35A C35 H35C 109.5
H35B C35 H35C 109.5

loop_
_geom_bond_atom_site_label_1
_geom_bond_atom_site_label_2
_geom_bond_distance
C1 C2 1.387(3)
C1 C6 1.393(3)
C1 H1 0.9500
C2 C3 1.386(3)
C2 H2 0.9500
C3 C4 1.385(3)
C3 H3 0.9500
C4 C5 1.394(3)
C4 H4 0.9500
C5 C6 1.399(3)
C5 H5 0.9500
C6 C7 1.507(3)
C7 C8 1.540(3)
C7 H7A 0.9900
C7 H7B 0.9900
C8 N9 1.460(3)
C8 C22 1.539(3)
C8 H8 1.0000
N9 C10 1.475(3)
N9 H9 0.95(3)
C10 C11 1.519(3)
C10 C24 1.524(3)
C10 H10 1.0000
C11 O12 1.461(3)
C11 H11A 0.9900
C11 H11B 0.9900
O12 C13 1.333(3)
C13 O25 1.211(3)
C13 C14 1.523(3)
C14 N15 1.442(3)
C14 C26 1.542(3)
C14 H14 1.0000
N15 C16 1.345(3)
N15 H15 0.83(3)
C16 O33 1.228(3)
C16 C17 1.523(3)
C17 N18 1.447(3)
C17 H17A 0.9900
C17 H17B 0.9900
N18 C19 1.353(3)
N18 H18 0.87(3)
C19 O34 1.218(3)
C19 C20 1.546(3)
C20 N21 1.455(3)
C20 C35 1.519(3)
C20 H20 1.0000
N21 C22 1.331(3)
N21 H21 0.80(3)
C22 O23 1.235(3)
C24 H24A 0.9800
C24 H24B 0.9800
C24 H24C 0.9800
C26 C27 1.508(3)
C26 H26A 0.9900
C26 H26B 0.9900
C27 C28 1.391(3)
C27 C32 1.406(4)
C28 C29 1.393(4)
C28 H28 0.9500
C29 C30 1.384(4)
C29 H29 0.9500
C30 C31 1.390(4)
C30 H30 0.9500
C31 C32 1.381(4)
C31 H31 0.9500
C32 H32 0.9500
C35 H35A 0.9800
C35 H35B 0.9800
C35 H35C 0.9800

loop_
_geom_hbond_atom_site_label_D
_geom_hbond_atom_site_label_H
_geom_hbond_atom_site_label_A
_geom_hbond_site_symmetry_A
_geom_hbond_distance_DH
_geom_hbond_distance_HA
_geom_hbond_distance_DA
_geom_hbond_angle_DHA
N9 H9 O25 . 0.95(3) 2.49(3) 3.338(3) 149(2)
N15 H15 O23 . 0.83(3) 2.08(3) 2.853(3) 155(2)
N18 H18 O34 4_467 0.87(3) 2.29(3) 3.163(4) 177(3)
N21 H21 O25 3_756 0.80(3) 2.18(3) 2.949(3) 161(3)

loop_
_geom_torsion_atom_site_label_1
_geom_torsion_atom_site_label_2
_geom_torsion_atom_site_label_3
_geom_torsion_atom_site_label_4
_geom_torsion
C6 C1 C2 C3 2.0(3)
C1 C2 C3 C4 -0.9(3)
C2 C3 C4 C5 -1.0(3)
C3 C4 C5 C6 1.7(3)
C2 C1 C6 C5 -1.2(3)
C2 C1 C6 C7 177.58(19)
C4 C5 C6 C1 -0.6(3)
C4 C5 C6 C7 -179.45(19)
C1 C6 C7 C8 -75.1(3)
C5 C6 C7 C8 103.7(2)
C6 C7 C8 N9 -172.90(16)
C6 C7 C8 C22 66.7(2)
C22 C8 N9 C10 -61.6(2)
C7 C8 N9 C10 177.27(17)
C8 N9 C10 C11 145.33(18)
C8 N9 C10 C24 -94.0(2)
N9 C10 C11 O12 -77.0(2)
C24 C10 C11 O12 161.69(17)
C10 C11 O12 C13 103.6(2)
C11 O12 C13 O25 1.6(3)
C11 O12 C13 C14 -179.37(16)
O25 C13 C14 N15 -140.7(2)
O12 C13 C14 N15 40.3(2)
O25 C13 C14 C26 -14.4(3)
O12 C13 C14 C26 166.61(17)
C13 C14 N15 C16 -121.6(2)
C26 C14 N15 C16 112.1(2)
C14 N15 C16 O33 -2.8(3)
C14 N15 C16 C17 178.95(19)
O33 C16 C17 N18 177.65(19)
N15 C16 C17 N18 -4.0(3)
C16 C17 N18 C19 -79.0(3)
C17 N18 C19 O34 -5.5(3)
C17 N18 C19 C20 178.25(17)
O34 C19 C20 N21 49.5(3)
N18 C19 C20 N21 -134.16(19)
O34 C19 C20 C35 -71.7(3)
N18 C19 C20 C35 104.6(2)
C35 C20 N21 C22 175.89(19)
C19 C20 N21 C22 55.4(2)
C20 N21 C22 O23 -1.1(3)
C20 N21 C22 C8 -178.64(17)
N9 C8 C22 O23 -45.8(2)
C7 C8 C22 O23 74.5(2)
N9 C8 C22 N21 131.84(19)
C7 C8 C22 N21 -107.8(2)
N15 C14 C26 C27 59.4(2)
C13 C14 C26 C27 -66.3(2)
C14 C26 C27 C28 -78.9(3)
C14 C26 C27 C32 97.2(2)
C32 C27 C28 C29 -2.1(3)
C26 C27 C28 C29 174.1(2)
C27 C28 C29 C30 1.0(3)
C28 C29 C30 C31 0.7(3)
C29 C30 C31 C32 -1.2(3)
C30 C31 C32 C27 0.0(3)
C28 C27 C32 C31 1.7(3)
C26 C27 C32 C31 -174.6(2)
